data_1508376
loop_
_publ_author_name
'B\"acker, Tobias'
'Mudring, Anja-Verena'

_publ_section_title
;
 Betaine Chloride-Betaine Tetrachloridoferrate(III). An Ionic Liquid
 Related Crystal Structure Governed by the Pearson Concept
;
_journal_issue 1
_journal_name_full Crystals
_journal_page_first 110
_journal_page_last 117
_journal_paper_doi 10.3390/cryst2010110
_journal_volume 2
_journal_year 2012
_chemical_formula_sum 'C10 H24 Cl5 Fe N2 O4'
_chemical_formula_weight 469.42
_chemical_name_systematic
; 
 ? 
;
_space_group_IT_number 57
_symmetry_space_group_name_Hall '-P 2c 2b'
_symmetry_space_group_name_H-M 'P b c m'
_atom_sites_solution_hydrogens geom
_atom_sites_solution_primary direct
_atom_sites_solution_secondary difmap
_audit_creation_method SHELXL-97
_cell_angle_alpha 90.00
_cell_angle_beta 90.00
_cell_angle_gamma 90.00
_cell_formula_units_Z 4
_cell_length_a 6.2717(13)
_cell_length_b 12.841(3)
_cell_length_c 25.693(5)
_cell_measurement_temperature 293(2)
_cell_volume 2069.2(8)
_computing_structure_refinement 'SHELXL-97 (Sheldrick, 1997)'
_computing_structure_solution 'SHELXS-97 (Sheldrick, 1990)'
_diffrn_ambient_temperature 293(2)
_diffrn_measured_fraction_theta_full 0.896
_diffrn_measured_fraction_theta_max 0.896
_diffrn_radiation_monochromator graphite
_diffrn_radiation_source 'fine-focus sealed tube'
_diffrn_radiation_type MoK\a
_diffrn_radiation_wavelength 0.71073
_diffrn_reflns_av_R_equivalents 0.1013
_diffrn_reflns_av_sigmaI/netI 0.1027
_diffrn_reflns_limit_h_max 7
_diffrn_reflns_limit_h_min -7
_diffrn_reflns_limit_k_max 15
_diffrn_reflns_limit_k_min -15
_diffrn_reflns_limit_l_max 29
_diffrn_reflns_limit_l_min -29
_diffrn_reflns_number 11322
_diffrn_reflns_theta_full 25.00
_diffrn_reflns_theta_max 25.00
_diffrn_reflns_theta_min 3.25
_exptl_absorpt_coefficient_mu 1.388
_exptl_absorpt_correction_type none
_exptl_crystal_colour brown
_exptl_crystal_density_diffrn 1.507
_exptl_crystal_density_method 'not measured'
_exptl_crystal_description 'plate shaped'
_exptl_crystal_F_000 964
_exptl_crystal_size_max 0.4
_exptl_crystal_size_mid 0.2
_exptl_crystal_size_min 0.1
_refine_diff_density_max 0.354
_refine_diff_density_min -0.510
_refine_diff_density_rms 0.075
_refine_ls_extinction_coef 0.0011(3)
_refine_ls_extinction_expression Fc^*^=kFc[1+0.001xFc^2^\l^3^/sin(2\q)]^-1/4^
_refine_ls_extinction_method SHELXL
_refine_ls_goodness_of_fit_ref 0.80
_refine_ls_hydrogen_treatment constr
_refine_ls_matrix_type full
_refine_ls_number_parameters 109
_refine_ls_number_reflns 1680
_refine_ls_number_restraints 0
_refine_ls_restrained_S_all 0.80
_refine_ls_R_factor_all 0.0813
_refine_ls_R_factor_gt 0.0393
_refine_ls_shift/su_max 0.000
_refine_ls_shift/su_mean 0.000
_refine_ls_structure_factor_coef Fsqd
_refine_ls_weighting_details 'calc w=1/[\s^2^(Fo^2^)+(0.0291P)^2^+0.0000P] where P=(Fo^2^+2Fc^2^)/3'
_refine_ls_weighting_scheme calc
_refine_ls_wR_factor_gt 0.0752
_refine_ls_wR_factor_ref 0.0818
_reflns_number_gt 889
_reflns_number_total 1680
_reflns_threshold_expression >2sigma(I)
_cod_data_source_file C10H24Cl5FeN2O4_crystals-02-00110-s001_Pbcm_DC120.cif
_cod_data_source_block bt147a_chateigner_1508376
_cod_original_sg_symbol_H-M P_b_c_m
_cod_database_code 1508376

loop_
_symmetry_equiv_pos_as_xyz
'x, y, z'
'-x, -y, z+1/2'
'x, -y+1/2, -z'
'-x, y+1/2, -z+1/2'
'-x, -y, -z'
'x, y, -z-1/2'
'-x, y-1/2, z'
'x, -y-1/2, z-1/2'

loop_
_atom_site_label
_atom_site_type_symbol
_atom_site_fract_x
_atom_site_fract_y
_atom_site_fract_z
_atom_site_U_iso_or_equiv
_atom_site_adp_type
_atom_site_occupancy
_atom_site_symmetry_multiplicity
_atom_site_calc_flag
_atom_site_refinement_flags
Fe1 Fe 0.98602(16) 0.40833(8) 0.2500 0.0289(3) Uani 1 2 d S
O1 O 0.6223(6) -0.0766(3) 0.06160(13) 0.0412(8) Uani 1 1 d .
O2 O 0.9774(6) -0.0502(3) 0.05815(12) 0.0404(8) Uani 1 1 d .
H2 H 0.9770 -0.1064 0.0429 0.061 Uiso 1 1 calc R
N1 N 0.5746(6) 0.1263(3) 0.11032(15) 0.0307(9) Uani 1 1 d .
C1 C 0.4477(8) 0.0619(5) 0.1484(2) 0.0443(13) Uani 1 1 d .
H1A H 0.4022 -0.0013 0.1319 0.066 Uiso 1 1 calc R
H1B H 0.3251 0.1007 0.1596 0.066 Uiso 1 1 calc R
H1C H 0.5350 0.0455 0.1780 0.066 Uiso 1 1 calc R
C2 C 0.6212(9) 0.2304(4) 0.1342(2) 0.0455(13) Uani 1 1 d .
H2A H 0.7156 0.2216 0.1632 0.068 Uiso 1 1 calc R
H2B H 0.4906 0.2616 0.1458 0.068 Uiso 1 1 calc R
H2C H 0.6873 0.2746 0.1087 0.068 Uiso 1 1 calc R
C3 C 0.4456(7) 0.1438(5) 0.06197(18) 0.0421(12) Uani 1 1 d .
H3A H 0.5274 0.1840 0.0376 0.063 Uiso 1 1 calc R
H3B H 0.3175 0.1809 0.0707 0.063 Uiso 1 1 calc R
H3C H 0.4093 0.0779 0.0467 0.063 Uiso 1 1 calc R
C4 C 0.7857(7) 0.0770(4) 0.09881(17) 0.0298(10) Uani 1 1 d .
H4A H 0.8682 0.1254 0.0779 0.036 Uiso 1 1 calc R
H4B H 0.8609 0.0678 0.1315 0.036 Uiso 1 1 calc R
C5 C 0.7812(8) -0.0253(4) 0.07124(17) 0.0345(11) Uani 1 1 d .
Cl2 Cl 0.6404(2) 0.38653(15) 0.2500 0.0385(4) Uani 1 2 d S
Cl1 Cl 1.11528(18) 0.33841(12) 0.17907(4) 0.0405(3) Uani 1 1 d .
Cl3 Cl 1.0596(3) 0.57643(14) 0.2500 0.0473(5) Uani 1 2 d S
Cl4 Cl 0.9544(3) 0.2500 0.0000 0.0327(4) Uani 1 2 d S

loop_
_atom_site_aniso_label
_atom_site_aniso_U_11
_atom_site_aniso_U_22
_atom_site_aniso_U_33
_atom_site_aniso_U_23
_atom_site_aniso_U_13
_atom_site_aniso_U_12
Fe1 0.0287(5) 0.0336(5) 0.0243(5) 0.000 0.000 -0.0017(4)
O1 0.0418(19) 0.037(2) 0.045(2) -0.0060(15) -0.0027(14) -0.0071(17)
O2 0.044(2) 0.0377(17) 0.039(2) -0.0066(14) 0.0089(15) 0.0010(16)
N1 0.0269(18) 0.036(2) 0.029(2) 0.0002(15) -0.0021(13) -0.0022(14)
C1 0.033(3) 0.058(4) 0.042(3) 0.009(2) 0.0101(19) -0.006(2)
C2 0.039(3) 0.042(3) 0.055(3) -0.012(2) -0.003(2) 0.007(2)
C3 0.039(3) 0.054(3) 0.034(3) 0.008(2) -0.0145(18) 0.004(2)
C4 0.024(2) 0.033(3) 0.032(3) -0.0019(18) 0.0011(16) 0.0016(19)
C5 0.048(3) 0.034(3) 0.022(3) 0.0059(17) 0.0010(19) 0.007(2)
Cl2 0.0302(9) 0.0534(11) 0.0320(9) 0.000 0.000 0.0022(7)
Cl1 0.0354(6) 0.0539(7) 0.0323(6) -0.0056(5) 0.0079(4) -0.0005(6)
Cl3 0.0644(13) 0.0337(10) 0.0437(11) 0.000 0.000 -0.0093(8)
Cl4 0.0370(8) 0.0297(8) 0.0314(8) -0.0001(7) 0.000 0.000

loop_
_atom_type_symbol
_atom_type_description
_atom_type_scat_dispersion_real
_atom_type_scat_dispersion_imag
_atom_type_scat_source
C C 0.0033 0.0016 'International Tables Vol C Tables 4.2.6.8 and 6.1.1.4'
Cl Cl 0.1484 0.1585 'International Tables Vol C Tables 4.2.6.8 and 6.1.1.4'
Fe Fe 0.3463 0.8444 'International Tables Vol C Tables 4.2.6.8 and 6.1.1.4'
N N 0.0061 0.0033 'International Tables Vol C Tables 4.2.6.8 and 6.1.1.4'
O O 0.0106 0.0060 'International Tables Vol C Tables 4.2.6.8 and 6.1.1.4'
H H 0.0000 0.0000 'International Tables Vol C Tables 4.2.6.8 and 6.1.1.4'

loop_
_geom_angle_atom_site_label_1
_geom_angle_atom_site_label_2
_geom_angle_atom_site_label_3
_geom_angle
_geom_angle_site_symmetry_1
_geom_angle_site_symmetry_3
Cl2 Fe1 Cl1 108.36(5) . 6_556
Cl2 Fe1 Cl1 108.36(5) . .
Cl1 Fe1 Cl1 112.84(8) 6_556 .
Cl2 Fe1 Cl3 109.42(8) . .
Cl1 Fe1 Cl3 108.91(5) 6_556 .
Cl1 Fe1 Cl3 108.91(5) . .
C4 N1 C2 106.6(4) . .
C4 N1 C3 112.1(4) . .
C2 N1 C3 108.1(4) . .
C4 N1 C1 111.3(4) . .
C2 N1 C1 109.0(4) . .
C3 N1 C1 109.6(4) . .
C5 C4 N1 116.7(4) . .
O1 C5 O2 125.5(5) . .
O1 C5 C4 125.9(4) . .
O2 C5 C4 108.5(4) . .

loop_
_geom_bond_atom_site_label_1
_geom_bond_atom_site_label_2
_geom_bond_distance
_geom_bond_site_symmetry_2
Fe1 Cl2 2.1854(19) .
Fe1 Cl1 2.1873(13) 6_556
Fe1 Cl1 2.1873(13) .
Fe1 Cl3 2.207(2) .
O1 C5 1.220(6) .
O2 C5 1.315(6) .
N1 C4 1.497(5) .
N1 C2 1.499(7) .
N1 C3 1.499(6) .
N1 C1 1.508(6) .
C4 C5 1.494(7) .
